data_7023144
loop_
_publ_author_name
'Verani, Cl\'audio N'
'Shanmugam, Rama'
'Xavier, Fernando R.'
'Allard, Marco M.'
'Kpogo, Kenneth Kwame'

_publ_section_title
;
 Electronic and interfacial behavior of gemini metallosurfactants with
 copper(ii)/pseudohalide cascade cores.
;
_journal_issue 43
_journal_name_full 'Dalton transactions (Cambridge, England : 2003)'
_journal_page_first 15296
_journal_page_last 15306
_journal_paper_doi 10.1039/c3dt50788b
_journal_volume 42
_journal_year 2013
_chemical_formula_moiety 'C25.9 H42.81 Cu N4 S2'
_chemical_formula_sum 'C26 H44 Cu N4 S2'
_chemical_formula_weight 540.31
_space_group_crystal_system triclinic
_space_group_IT_number 2
_space_group_name_Hall '-P 1'
_space_group_name_H-M_alt 'P -1'
_symmetry_space_group_name_Hall '-P 1'
_symmetry_space_group_name_H-M 'P -1'
_atom_sites_solution_hydrogens geom
_atom_sites_solution_primary direct
_atom_sites_solution_secondary difmap
_audit_creation_date 2013-07-01
_audit_creation_method
;
  Olex2 1.2
  (compiled Apr 23 2013 17:59:47, GUI svn.r4466)
;
_audit_update_record
;
2013-06-11 # Formatted by publCIF
;
_cell_angle_alpha 95.938(5)
_cell_angle_beta 93.197(6)
_cell_angle_gamma 107.840(4)
_cell_formula_units_Z 2
_cell_length_a 6.7556(5)
_cell_length_b 8.7566(5)
_cell_length_c 24.7229(17)
_cell_measurement_temperature 100(2)
_cell_volume 1378.80(16)
_computing_molecular_graphics
;
O. V. Dolomanov, L. J. Bourhis, R. J. Gildea, J. A. K. Howard and H. Puschmann,
OLEX2: a complete structure solution, refinement and analysis program.
J. Appl. Cryst. (2009). 42, 339-341.
;
_computing_publication_material
;
O. V. Dolomanov, L. J. Bourhis, R. J. Gildea, J. A. K. Howard and H. Puschmann,
OLEX2: a complete structure solution, refinement and analysis program.
J. Appl. Cryst. (2009). 42, 339-341.
;
_computing_structure_refinement
;
XL, G.M. Sheldrick, Acta Cryst.
(2008). A64, 112-122
;
_computing_structure_solution
;
XS, G.M. Sheldrick, Acta Cryst.
(2008). A64, 112-122
;
_diffrn_ambient_temperature 100.15
_diffrn_measured_fraction_theta_full 0.793
_diffrn_measured_fraction_theta_max 0.833
_diffrn_measurement_device_type 'Bruker X8 APEX-II'
_diffrn_radiation_monochromator graphite
_diffrn_radiation_type MoK\a
_diffrn_radiation_wavelength 0.71073
_diffrn_reflns_av_R_equivalents 0.0000
_diffrn_reflns_av_unetI/netI 0.1290
_diffrn_reflns_limit_h_max 8
_diffrn_reflns_limit_h_min -8
_diffrn_reflns_limit_k_max 11
_diffrn_reflns_limit_k_min -11
_diffrn_reflns_limit_l_max 32
_diffrn_reflns_limit_l_min 0
_diffrn_reflns_number 5696
_diffrn_reflns_theta_full 25.00
_diffrn_reflns_theta_max 28.28
_diffrn_reflns_theta_min 2.50
_diffrn_source 'fine-focus sealed tube'
_exptl_absorpt_coefficient_mu 0.964
_exptl_absorpt_correction_T_max 0.9561
_exptl_absorpt_correction_T_min 0.8180
_exptl_absorpt_correction_type multi-scan
_exptl_crystal_density_diffrn 1.301
_exptl_crystal_density_method 'not measured'
_exptl_crystal_F_000 578
_exptl_crystal_size_max 0.217
_exptl_crystal_size_mid 0.099
_exptl_crystal_size_min 0.047
_refine_diff_density_max 0.500
_refine_diff_density_min -0.294
_refine_diff_density_rms 0.068
_refine_ls_extinction_method none
_refine_ls_goodness_of_fit_ref 0.962
_refine_ls_hydrogen_treatment mixed
_refine_ls_matrix_type full
_refine_ls_number_parameters 453
_refine_ls_number_reflns 5696
_refine_ls_number_restraints 16
_refine_ls_restrained_S_all 0.961
_refine_ls_R_factor_all 0.1411
_refine_ls_R_factor_gt 0.0599
_refine_ls_shift/su_max 0.001
_refine_ls_shift/su_mean 0.000
_refine_ls_structure_factor_coef Fsqd
_refine_ls_weighting_details 'calc w=1/[\s^2^(Fo^2^)+(0.0321P)^2^+0.0000P] where P=(Fo^2^+2Fc^2^)/3'
_refine_ls_weighting_scheme calc
_refine_ls_wR_factor_gt 0.0814
_refine_ls_wR_factor_ref 0.1000
_reflns_number_gt 3183
_reflns_number_total 5696
_reflns_threshold_expression >2sigma(I)
_cod_data_source_file c3dt50788b.txt
_cod_data_source_block gmas
_cod_database_code 7023144
_olex2_refinement_description
;
1. Others
 Fixed Sof: C1A(0.5) H1AA(0.5) H1AB(0.5) C1B(0.5) H1BA(0.5) H1BB(0.5) C1C(0.5)
 H1CA(0.5) H1CB(0.5) C1D(0.5) H1DA(0.5) H1DB(0.5) C1E(0.5) H1EA(0.5) H1EB(0.5)
 C1F(0.5) H1FA(0.5) H1FB(0.5) C1G(0.5) H1GA(0.5) H1GB(0.5) C1H(0.5) H1HA(0.5)
 H1HB(0.5) C1I(0.5) H1IA(0.5) H1IB(0.5) C1J(0.5) H1JA(0.5) H1JB(0.5) C1K(0.5)
 H1KA(0.5) H1KB(0.5) C1L(0.5) H1LA(0.5) H1LB(0.5) C1M(0.5) H1MA(0.5) H1MB(0.5)
 C1N(0.5) H1NA(0.5) H1NB(0.5) C1O(0.5) H1OA(0.5) H1OB(0.5) C1P(0.5) H1PA(0.5)
 H1PB(0.5) C1Q(0.5) H1QA(0.5) H1QB(0.5) C1R(0.5) H1RA(0.5) H1RB(0.5) H1RC(0.5)
 C8(0.5) H8A(0.5) H8B(0.5) C9(0.5) H9A(0.5) H9B(0.5) C10(0.5) H10A(0.5)
 H10B(0.5) C11(0.5) H11A(0.5) H11B(0.5) C12(0.5) H12A(0.5) H12B(0.5) C13(0.5)
 H13A(0.5) H13B(0.5) C14(0.5) H14A(0.5) H14B(0.5) C15(0.5) H15A(0.5) H15B(0.5)
 C16(0.5) H16A(0.5) H16B(0.5) C17(0.5) H17A(0.5) H17B(0.5) C18(0.5) H18A(0.5)
 H18B(0.5) C19(0.5) H19A(0.5) H19B(0.5) C20(0.5) H20A(0.5) H20B(0.5) C21(0.5)
 H21A(0.5) H21B(0.5) C22(0.5) H22A(0.5) H22B(0.5) C23(0.5) H23A(0.5) H23B(0.5)
 C24(0.5) H24A(0.5) H24B(0.5) H24C(0.5)
 Fixed Uiso: H1(0.033) H1AA(0.03) H1AB(0.03) H1BA(0.039) H1BB(0.039)
 H1CA(0.035) H1CB(0.035) H1DA(0.035) H1DB(0.035) H1EA(0.039) H1EB(0.039)
 H1FA(0.047) H1FB(0.047) H1GA(0.043) H1GB(0.043) H1HA(0.04) H1HB(0.04)
 H1IA(0.036) H1IB(0.036) H1JA(0.042) H1JB(0.042) H1KA(0.046) H1KB(0.046)
 H1LA(0.046) H1LB(0.046) H1MA(0.044) H1MB(0.044) H1NA(0.041) H1NB(0.041)
 H1OA(0.04) H1OB(0.04) H1PA(0.044) H1PB(0.044) H1QA(0.035) H1QB(0.035)
 H1RA(0.062) H1RB(0.062) H1RC(0.062) H1SA(0.038) H1SB(0.038) H2(0.039)
 H3(0.044) H4(0.042) H6A(0.058) H6B(0.058) H8A(0.069) H8B(0.069) H9A(0.037)
 H9B(0.037) H10A(0.038) H10B(0.038) H11A(0.05) H11B(0.05) H12A(0.05) H12B(0.05)
 H13A(0.038) H13B(0.038) H14A(0.044) H14B(0.044) H15A(0.034) H15B(0.034)
 H16A(0.051) H16B(0.051) H17A(0.038) H17B(0.038) H18A(0.046) H18B(0.046)
 H19A(0.043) H19B(0.043) H20A(0.05) H20B(0.05) H21A(0.053) H21B(0.053)
 H22A(0.028) H22B(0.028) H23A(0.043) H23B(0.043) H24A(0.07) H24B(0.07)
 H24C(0.07)
 Fixed X: H1(0.8307) H1AA(0.8035) H1AB(0.5676) H1BA(0.6243) H1BB(0.6977)
 H1CA(1.0518) H1CB(0.9696) H1DA(0.9161) H1DB(0.83) H1EA(1.1721) H1EB(1.2619)
 H1FA(1.0431) H1FB(1.1171) H1GA(1.4708) H1GB(1.3957) H1HA(1.3326) H1HB(1.26)
 H1IA(1.6903) H1IB(1.6237) H1JA(1.5448) H1JB(1.4824) H1KA(1.9089) H1KB(1.8482)
 H1LA(1.7582) H1LB(1.6928) H1MA(2.0506) H1MB(2.1177) H1NA(1.9324) H1NB(1.9874)
 H1OA(2.3525) H1OB(2.297) H1PA(2.1979) H1PB(2.1551) H1QA(2.5208) H1QB(2.5608)
 H1RA(2.3937) H1RB(2.6362) H1RC(2.4678) H1SA(0.9195) H1SB(0.6724) H2(0.8001)
 H3(0.6559) H4(0.5822) H6A(0.4865) H6B(0.6621) H8A(0.7879) H8B(0.7314)
 H9A(1.1514) H9B(1.0864) H10A(1.0094) H10B(0.9559) H11A(1.3749) H11B(1.3183)
 H12A(1.1825) H12B(1.2194) H13A(1.5494) H13B(1.587) H14A(1.4393) H14B(1.3989)
 H15A(1.7683) H15B(1.8085) H16A(1.6143) H16B(1.6566) H17A(1.9859) H17B(2.0244)
 H18A(1.8298) H18B(1.8543) H19A(2.2032) H19B(2.2254) H20A(2.0818) H20B(2.0598)
 H21A(2.4548) H21B(2.431) H22A(2.2674) H22B(2.2878) H23A(2.6359) H23B(2.6653)
 H24A(2.4971) H24B(2.7135) H24C(2.497)
 Fixed Y: H1(0.2419) H1AA(0.4353) H1AB(0.324) H1BA(0.1066) H1BB(0.2621)
 H1CA(0.2909) H1CB(0.125) H1DA(0.155) H1DB(-0.0111) H1EA(-0.0018) H1EB(0.1684)
 H1FA(-0.1366) H1FB(0.0329) H1GA(0.0554) H1GB(-0.1153) H1HA(-0.0739) H1HB(-
 0.2444) H1IA(-0.0505) H1IB(-0.2147) H1JA(-0.1994) H1JB(-0.3631) H1KA(-0.1685)
 H1KB(-0.3306) H1LA(-0.3181) H1LB(-0.4811) H1MA(-0.4448) H1MB(-0.2802) H1NA(-
 0.5985) H1NB(-0.4353) H1OA(-0.3872) H1OB(-0.5514) H1PA(-0.5408) H1PB(-0.7036)
 H1QA(-0.6384) H1QB(-0.4798) H1RA(-0.7977) H1RB(-0.6953) H1RC(-0.6338)
 H1SA(0.4334) H1SB(0.3636) H2(-0.0182) H3(-0.2366) H4(-0.1871) H6A(0.099)
 H6B(0.0239) H8A(0.254) H8B(0.1103) H9A(0.3102) H9B(0.154) H10A(0.1406) H10B(-
 0.0139) H11A(0.1894) H11B(0.0308) H12A(-0.1348) H12B(0.021) H13A(-0.0752)
 H13B(0.0814) H14A(-0.087) H14B(-0.2441) H15A(-0.1848) H15B(-0.0278) H16A(-
 0.3536) H16B(-0.1965) H17A(-0.2947) H17B(-0.142) H18A(-0.4737) H18B(-0.323)
 H19A(-0.3978) H19B(-0.2507) H20A(-0.4378) H20B(-0.5848) H21A(-0.363) H21B(-
 0.513) H22A(-0.6972) H22B(-0.5478) H23A(-0.6314) H23B(-0.4712) H24A(-0.7962)
 H24B(-0.6682) H24C(-0.642)
 Fixed Z: H1(0.5279) H1AA(0.3002) H1AB(0.3021) H1BA(0.2478) H1BB(0.2166)
 H1CA(0.2463) H1CB(0.2721) H1DA(0.1598) H1DB(0.1853) H1EA(0.2121) H1EB(0.1893)
 H1FA(0.1198) H1FB(0.0959) H1GA(0.1207) H1GB(0.1437) H1HA(0.032) H1HB(0.0552)
 H1IA(0.0532) H1IB(0.0803) H1JA(-0.0338) H1JB(-0.0064) H1KA(-0.0144)
 H1KB(0.014) H1LA(-0.0989) H1LB(-0.0705) H1MA(-0.0449) H1MB(-0.0718) H1NA(-
 0.1341) H1NB(-0.1618) H1OA(-0.1375) H1OB(-0.1099) H1PA(-0.2233) H1PB(-0.1951)
 H1QA(-0.1714) H1QB(-0.2012) H1RA(-0.2592) H1RB(-0.2547) H1RC(-0.2864)
 H1SA(0.3093) H1SB(0.2942) H2(0.5481) H3(0.4798) H4(0.392) H6A(0.3482)
 H6B(0.3276) H8A(0.2227) H8B(0.2595) H9A(0.2531) H9B(0.2847) H10A(0.1689)
 H10B(0.2012) H11A(0.1929) H11B(0.2233) H12A(0.1395) H12B(0.1082) H13A(0.1573)
 H13B(0.1263) H14A(0.0425) H14B(0.0735) H15A(0.0931) H15B(0.062) H16A(0.0091)
 H16B(-0.0219) H17A(0.0284) H17B(-0.0049) H18A(-0.0527) H18B(-0.0864) H19A(-
 0.0365) H19B(-0.0714) H20A(-0.1515) H20B(-0.1166) H21A(-0.1362) H21B(-0.1021)
 H22A(-0.1823) H22B(-0.2164) H23A(-0.1697) H23B(-0.1985) H24A(-0.2529) H24B(-
 0.2635) H24C(-0.2825)
;

loop_
_space_group_symop_id
_space_group_symop_operation_xyz
1 'x, y, z'
2 '-x, -y, -z'

loop_
_atom_site_label
_atom_site_type_symbol
_atom_site_fract_x
_atom_site_fract_y
_atom_site_fract_z
_atom_site_U_iso_or_equiv
_atom_site_adp_type
_atom_site_occupancy
_atom_site_symmetry_multiplicity
_atom_site_calc_flag
_atom_site_refinement_flags
_atom_site_disorder_assembly
_atom_site_disorder_group
C1 C 0.7819(5) 0.1535(4) 0.49962(14) 0.0277(8) Uani 1 1 d . . .
H1 H 0.8307 0.2419 0.5279 0.033 Uiso 1 1 calc R . .
C1A C 0.7136(14) 0.3231(11) 0.3016(4) 0.025(3) Uiso 0.50 1 d P A 2
H1AA H 0.8035 0.4353 0.3002 0.030 Uiso 0.50 1 calc PR A 2
H1AB H 0.5676 0.3240 0.3021 0.030 Uiso 0.50 1 calc PR A 2
C1B C 0.7321(19) 0.2133(16) 0.2488(5) 0.032(3) Uani 0.50 1 d P A 2
H1BA H 0.6243 0.1066 0.2478 0.039 Uiso 0.50 1 calc PR A 2
H1BB H 0.6977 0.2621 0.2166 0.039 Uiso 0.50 1 calc PR A 2
C1C C 0.9401(18) 0.1852(11) 0.2425(4) 0.029(2) Uani 0.50 1 d P A 2
H1CA H 1.0518 0.2909 0.2463 0.035 Uiso 0.50 1 calc PR A 2
H1CB H 0.9696 0.1250 0.2721 0.035 Uiso 0.50 1 calc PR A 2
C1D C 0.9431(14) 0.0938(8) 0.1894(3) 0.0291(17) Uani 0.50 1 d P A 2
H1DA H 0.9161 0.1550 0.1598 0.035 Uiso 0.50 1 calc PR A 2
H1DB H 0.8300 -0.0111 0.1853 0.035 Uiso 0.50 1 calc PR A 2
C1E C 1.1479(16) 0.0639(9) 0.1837(3) 0.0325(19) Uani 0.50 1 d P A 2
H1EA H 1.1721 -0.0018 0.2121 0.039 Uiso 0.50 1 calc PR A 2
H1EB H 1.2619 0.1684 0.1893 0.039 Uiso 0.50 1 calc PR A 2
C1F C 1.1517(16) -0.0293(10) 0.1243(4) 0.039(2) Uani 0.50 1 d P A 2
H1FA H 1.0431 -0.1366 0.1198 0.047 Uiso 0.50 1 calc PR A 2
H1FB H 1.1171 0.0329 0.0959 0.047 Uiso 0.50 1 calc PR A 2
C1G C 1.3621(16) -0.0519(10) 0.1157(4) 0.036(2) Uani 0.50 1 d P A 2
H1GA H 1.4708 0.0554 0.1207 0.043 Uiso 0.50 1 calc PR A 2
H1GB H 1.3957 -0.1153 0.1437 0.043 Uiso 0.50 1 calc PR A 2
C1H C 1.3678(14) -0.1367(9) 0.0600(3) 0.0331(19) Uani 0.50 1 d P A 2
H1HA H 1.3326 -0.0739 0.0320 0.040 Uiso 0.50 1 calc PR A 2
H1HB H 1.2600 -0.2444 0.0552 0.040 Uiso 0.50 1 calc PR A 2
C1I C 1.5842(16) -0.1586(9) 0.0508(3) 0.0300(19) Uani 0.50 1 d P A 2
H1IA H 1.6903 -0.0505 0.0532 0.036 Uiso 0.50 1 calc PR A 2
H1IB H 1.6237 -0.2147 0.0803 0.036 Uiso 0.50 1 calc PR A 2
C1J C 1.5875(14) -0.2547(9) -0.0044(3) 0.035(2) Uani 0.50 1 d P A 2
H1JA H 1.5448 -0.1994 -0.0338 0.042 Uiso 0.50 1 calc PR A 2
H1JB H 1.4824 -0.3631 -0.0064 0.042 Uiso 0.50 1 calc PR A 2
C1K C 1.8037(17) -0.2764(10) -0.0154(4) 0.039(2) Uani 0.50 1 d P A 2
H1KA H 1.9089 -0.1685 -0.0144 0.046 Uiso 0.50 1 calc PR A 2
H1KB H 1.8482 -0.3306 0.0140 0.046 Uiso 0.50 1 calc PR A 2
C1L C 1.7978(15) -0.3728(12) -0.0689(4) 0.038(2) Uani 0.50 1 d P A 2
H1LA H 1.7582 -0.3181 -0.0989 0.046 Uiso 0.50 1 calc PR A 2
H1LB H 1.6928 -0.4811 -0.0705 0.046 Uiso 0.50 1 calc PR A 2
C1M C 2.0141(18) -0.3895(10) -0.0751(4) 0.036(3) Uani 0.50 1 d P A 2
H1MA H 2.0506 -0.4448 -0.0449 0.044 Uiso 0.50 1 calc PR A 2
H1MB H 2.1177 -0.2802 -0.0718 0.044 Uiso 0.50 1 calc PR A 2
C1N C 2.0310(15) -0.4873(10) -0.1316(3) 0.034(2) Uani 0.50 1 d P A 2
H1NA H 1.9324 -0.5985 -0.1341 0.041 Uiso 0.50 1 calc PR A 2
H1NB H 1.9874 -0.4353 -0.1618 0.041 Uiso 0.50 1 calc PR A 2
C1O C 2.2521(17) -0.4975(11) -0.1394(4) 0.033(3) Uani 0.50 1 d P A 2
H1OA H 2.3525 -0.3872 -0.1375 0.040 Uiso 0.50 1 calc PR A 2
H1OB H 2.2970 -0.5514 -0.1099 0.040 Uiso 0.50 1 calc PR A 2
C1P C 2.2496(16) -0.5915(13) -0.1939(4) 0.037(3) Uani 0.50 1 d P A 2
H1PA H 2.1979 -0.5408 -0.2233 0.044 Uiso 0.50 1 calc PR A 2
H1PB H 2.1551 -0.7036 -0.1951 0.044 Uiso 0.50 1 calc PR A 2
C1Q C 2.4697(18) -0.5930(12) -0.2024(4) 0.029(2) Uani 0.50 1 d P A 2
H1QA H 2.5208 -0.6384 -0.1714 0.035 Uiso 0.50 1 calc PR A 2
H1QB H 2.5608 -0.4798 -0.2012 0.035 Uiso 0.50 1 calc PR A 2
C1R C 2.494(3) -0.688(3) -0.2554(6) 0.052(5) Uani 0.50 1 d P A 2
H1RA H 2.3937 -0.7977 -0.2592 0.062 Uiso 0.50 1 calc PR A 2
H1RB H 2.6362 -0.6953 -0.2547 0.062 Uiso 0.50 1 calc PR A 2
H1RC H 2.4678 -0.6338 -0.2864 0.062 Uiso 0.50 1 calc PR A 2
C1S C 0.7982(19) 0.3334(11) 0.3040(4) 0.032(3) Uani 0.404(10) 1 d P A 1
H1SA H 0.9195 0.4334 0.3093 0.038 Uiso 0.404(10) 1 calc PR A 1
H1SB H 0.6724 0.3636 0.2942 0.038 Uiso 0.404(10) 1 calc PR A 1
C2 C 0.7602(5) -0.0012(4) 0.51230(15) 0.0326(9) Uani 1 1 d . . .
H2 H 0.8001 -0.0182 0.5481 0.039 Uiso 1 1 calc R . .
C3 C 0.6798(6) -0.1288(4) 0.47187(16) 0.0364(10) Uani 1 1 d . . .
H3 H 0.6559 -0.2366 0.4798 0.044 Uiso 1 1 calc R . .
C4 C 0.6348(6) -0.0999(4) 0.42060(15) 0.0349(9) Uani 1 1 d . . .
H4 H 0.5822 -0.1871 0.3920 0.042 Uiso 1 1 calc R . .
C5 C 0.6659(6) 0.0579(4) 0.41008(15) 0.0335(9) Uani 1 1 d . . .
C6 C 0.6334(8) 0.1020(4) 0.35550(14) 0.0481(12) Uani 1 1 d . A .
H6A H 0.4865 0.0990 0.3482 0.058 Uiso 1 1 calc R . .
H6B H 0.6621 0.0239 0.3276 0.058 Uiso 1 1 calc R . .
C8 C 0.8298(18) 0.2191(18) 0.2572(7) 0.057(5) Uani 0.50 1 d PD A 1
H8A H 0.7879 0.2540 0.2227 0.069 Uiso 0.50 1 calc PR A 1
H8B H 0.7314 0.1103 0.2595 0.069 Uiso 0.50 1 calc PR A 1
C9 C 1.0480(14) 0.2018(11) 0.2527(4) 0.031(2) Uani 0.50 1 d PD A 1
H9A H 1.1514 0.3102 0.2531 0.037 Uiso 0.50 1 calc PR A 1
H9B H 1.0864 0.1540 0.2847 0.037 Uiso 0.50 1 calc PR A 1
C10 C 1.0557(14) 0.0954(10) 0.2006(3) 0.031(2) Uiso 0.50 1 d PD A 1
H10A H 1.0094 0.1406 0.1689 0.038 Uiso 0.50 1 calc PR A 1
H10B H 0.9559 -0.0139 0.2012 0.038 Uiso 0.50 1 calc PR A 1
C11 C 1.2736(14) 0.0801(10) 0.1925(4) 0.042(2) Uani 0.50 1 d PD A 1
H11A H 1.3749 0.1894 0.1929 0.050 Uiso 0.50 1 calc PR A 1
H11B H 1.3183 0.0308 0.2233 0.050 Uiso 0.50 1 calc PR A 1
C12 C 1.2759(15) -0.0234(10) 0.1386(3) 0.041(3) Uani 0.50 1 d PD A 1
H12A H 1.1825 -0.1348 0.1395 0.050 Uiso 0.50 1 calc PR A 1
H12B H 1.2194 0.0210 0.1082 0.050 Uiso 0.50 1 calc PR A 1
C13 C 1.4931(14) -0.0300(9) 0.1271(3) 0.032(2) Uani 0.50 1 d PD A 1
H13A H 1.5494 -0.0752 0.1573 0.038 Uiso 0.50 1 calc PR A 1
H13B H 1.5870 0.0814 0.1263 0.038 Uiso 0.50 1 calc PR A 1
C14 C 1.4934(12) -0.1328(9) 0.0729(3) 0.037(2) Uani 0.50 1 d PD A 1
H14A H 1.4393 -0.0870 0.0425 0.044 Uiso 0.50 1 calc PR A 1
H14B H 1.3989 -0.2441 0.0735 0.044 Uiso 0.50 1 calc PR A 1
C15 C 1.7138(13) -0.1389(8) 0.0628(3) 0.0284(18) Uani 0.50 1 d PD A 1
H15A H 1.7683 -0.1848 0.0931 0.034 Uiso 0.50 1 calc PR A 1
H15B H 1.8085 -0.0278 0.0620 0.034 Uiso 0.50 1 calc PR A 1
C16 C 1.7104(12) -0.2430(10) 0.0083(3) 0.042(3) Uani 0.50 1 d PD A 1
H16A H 1.6143 -0.3536 0.0091 0.051 Uiso 0.50 1 calc PR A 1
H16B H 1.6566 -0.1965 -0.0219 0.051 Uiso 0.50 1 calc PR A 1
C17 C 1.9293(12) -0.2519(9) -0.0024(3) 0.031(2) Uani 0.50 1 d PD A 1
H17A H 1.9859 -0.2947 0.0284 0.038 Uiso 0.50 1 calc PR A 1
H17B H 2.0244 -0.1420 -0.0049 0.038 Uiso 0.50 1 calc PR A 1
C18 C 1.9183(13) -0.3622(10) -0.0559(3) 0.039(3) Uani 0.50 1 d PD A 1
H18A H 1.8298 -0.4737 -0.0527 0.046 Uiso 0.50 1 calc PR A 1
H18B H 1.8543 -0.3230 -0.0864 0.046 Uiso 0.50 1 calc PR A 1
C19 C 2.1393(14) -0.3626(10) -0.0680(4) 0.036(2) Uani 0.50 1 d PD A 1
H19A H 2.2032 -0.3978 -0.0365 0.043 Uiso 0.50 1 calc PR A 1
H19B H 2.2254 -0.2507 -0.0714 0.043 Uiso 0.50 1 calc PR A 1
C20 C 2.1460(12) -0.4729(10) -0.1201(3) 0.042(3) Uani 0.50 1 d PD A 1
H20A H 2.0818 -0.4378 -0.1515 0.050 Uiso 0.50 1 calc PR A 1
H20B H 2.0598 -0.5848 -0.1166 0.050 Uiso 0.50 1 calc PR A 1
C21 C 2.3663(13) -0.4742(12) -0.1326(4) 0.044(3) Uani 0.50 1 d PD A 1
H21A H 2.4548 -0.3630 -0.1362 0.053 Uiso 0.50 1 calc PR A 1
H21B H 2.4310 -0.5130 -0.1021 0.053 Uiso 0.50 1 calc PR A 1
C22 C 2.3540(13) -0.5856(10) -0.1860(3) 0.023(2) Uani 0.50 1 d PD A 1
H22A H 2.2674 -0.6972 -0.1823 0.028 Uiso 0.50 1 calc PR A 1
H22B H 2.2878 -0.5478 -0.2164 0.028 Uiso 0.50 1 calc PR A 1
C23 C 2.5752(14) -0.5842(14) -0.1985(4) 0.036(3) Uani 0.50 1 d PD A 1
H23A H 2.6359 -0.6314 -0.1697 0.043 Uiso 0.50 1 calc PR A 1
H23B H 2.6653 -0.4712 -0.1985 0.043 Uiso 0.50 1 calc PR A 1
C24 C 2.570(3) -0.682(3) -0.2544(7) 0.059(6) Uani 0.50 1 d PD A 1
H24A H 2.4971 -0.7962 -0.2529 0.070 Uiso 0.50 1 calc PR A 1
H24B H 2.7135 -0.6682 -0.2635 0.070 Uiso 0.50 1 calc PR A 1
H24C H 2.4970 -0.6420 -0.2825 0.070 Uiso 0.50 1 calc PR A 1
C25 C 0.9468(5) 0.7055(4) 0.37045(13) 0.0270(8) Uani 1 1 d . A .
C26 C 0.7168(6) 0.5489(4) 0.54177(14) 0.0290(8) Uani 1 1 d . A .
Cu1 Cu 0.76463(8) 0.39816(5) 0.425595(17) 0.02863(14) Uani 1 1 d . A .
N1 N 0.7376(4) 0.1825(3) 0.45002(11) 0.0272(7) Uani 1 1 d . . .
N2 N 0.7755(6) 0.2668(3) 0.35249(13) 0.0501(10) Uani 1 1 d . . .
N3 N 0.8769(5) 0.6005(3) 0.39642(11) 0.0338(7) Uani 1 1 d . . .
N4 N 0.7556(5) 0.4967(3) 0.50008(12) 0.0308(7) Uani 1 1 d . . .
S1 S 1.04242(17) 0.85225(11) 0.33450(4) 0.0419(3) Uani 1 1 d . . .
S2 S 0.66978(18) 0.62788(12) 0.60077(4) 0.0441(3) Uani 1 1 d . . .

loop_
_atom_site_aniso_label
_atom_site_aniso_U_11
_atom_site_aniso_U_22
_atom_site_aniso_U_33
_atom_site_aniso_U_23
_atom_site_aniso_U_13
_atom_site_aniso_U_12
C1 0.029(2) 0.0229(18) 0.034(2) 0.0032(15) 0.0112(16) 0.0107(15)
C1B 0.063(9) 0.025(5) 0.012(4) 0.006(4) -0.001(6) 0.017(6)
C1C 0.044(8) 0.021(4) 0.020(5) -0.003(3) 0.003(5) 0.009(5)
C1D 0.041(5) 0.019(4) 0.031(4) 0.004(3) 0.009(4) 0.014(3)
C1E 0.042(6) 0.025(4) 0.029(4) 0.000(3) 0.008(5) 0.008(4)
C1F 0.055(7) 0.024(4) 0.039(5) 0.006(3) -0.003(5) 0.013(4)
C1G 0.040(6) 0.033(5) 0.034(5) 0.007(4) 0.015(5) 0.009(5)
C1H 0.040(6) 0.029(4) 0.039(5) 0.009(3) 0.010(4) 0.020(4)
C1I 0.036(6) 0.020(4) 0.043(5) 0.005(4) 0.001(5) 0.021(4)
C1J 0.044(6) 0.021(4) 0.033(5) -0.004(3) 0.013(4) 0.000(4)
C1K 0.063(8) 0.018(4) 0.028(5) 0.001(4) 0.005(5) 0.002(5)
C1L 0.035(6) 0.048(5) 0.036(5) 0.001(4) 0.015(5) 0.020(5)
C1M 0.066(8) 0.020(5) 0.019(5) 0.008(3) 0.006(5) 0.005(5)
C1N 0.044(6) 0.032(5) 0.023(4) -0.006(3) 0.011(4) 0.009(4)
C1O 0.047(8) 0.030(5) 0.035(5) 0.017(4) 0.024(6) 0.022(5)
C1P 0.041(7) 0.045(5) 0.036(5) -0.003(4) -0.006(5) 0.033(6)
C1Q 0.041(8) 0.020(4) 0.034(5) 0.005(3) -0.001(6) 0.021(6)
C1R 0.075(14) 0.052(8) 0.044(7) 0.006(6) 0.028(7) 0.037(9)
C1S 0.020(7) 0.031(6) 0.029(6) -0.010(4) 0.013(5) -0.012(4)
C2 0.030(2) 0.029(2) 0.043(2) 0.0053(17) 0.0106(18) 0.0139(16)
C3 0.041(2) 0.0231(19) 0.056(3) 0.0166(18) 0.029(2) 0.0176(17)
C4 0.041(2) 0.0207(18) 0.043(2) 0.0059(16) 0.0177(19) 0.0072(15)
C5 0.049(2) 0.0147(17) 0.035(2) -0.0025(14) 0.0217(18) 0.0061(15)
C6 0.098(4) 0.0175(19) 0.0219(19) -0.0016(15) 0.019(2) 0.0074(19)
C8 0.066(13) 0.033(6) 0.054(9) -0.021(6) 0.002(8) -0.003(8)
C9 0.027(6) 0.027(4) 0.027(5) -0.005(3) -0.002(4) -0.005(4)
C11 0.025(5) 0.051(6) 0.043(5) -0.002(4) 0.006(5) 0.006(5)
C12 0.046(7) 0.038(5) 0.028(5) -0.008(4) 0.012(5) -0.003(5)
C13 0.040(6) 0.021(4) 0.034(5) -0.001(3) 0.011(5) 0.011(4)
C14 0.043(7) 0.017(4) 0.055(6) 0.005(4) 0.006(6) 0.016(4)
C15 0.042(6) 0.023(4) 0.026(4) 0.010(3) -0.004(4) 0.017(4)
C16 0.053(8) 0.029(5) 0.031(5) 0.004(4) -0.010(5) -0.005(5)
C17 0.049(6) 0.017(4) 0.020(4) -0.002(3) -0.005(4) 0.001(4)
C18 0.066(9) 0.017(4) 0.031(6) -0.002(4) 0.024(6) 0.008(5)
C19 0.043(6) 0.015(4) 0.046(6) 0.003(3) 0.006(5) 0.002(4)
C20 0.041(8) 0.028(5) 0.044(6) 0.007(4) -0.035(6) -0.001(5)
C21 0.034(6) 0.056(6) 0.047(6) -0.003(4) 0.013(6) 0.024(5)
C22 0.034(7) 0.021(4) 0.021(4) -0.008(3) -0.001(5) 0.020(5)
C23 0.040(7) 0.036(5) 0.044(6) 0.005(4) 0.000(6) 0.029(6)
C24 0.067(13) 0.053(8) 0.047(7) -0.031(6) 0.010(7) 0.016(9)
C25 0.035(2) 0.0223(19) 0.0251(18) -0.0045(14) 0.0067(16) 0.0126(15)
C26 0.038(2) 0.0179(17) 0.028(2) 0.0048(15) 0.0023(17) 0.0044(15)
Cu1 0.0488(3) 0.0153(2) 0.0217(2) 0.00013(16) 0.0116(2) 0.00918(18)
N1 0.0341(17) 0.0197(14) 0.0285(16) -0.0006(12) 0.0135(14) 0.0090(12)
N2 0.100(3) 0.0136(16) 0.0321(19) -0.0010(13) 0.0173(19) 0.0098(17)
N3 0.054(2) 0.0165(15) 0.0293(16) -0.0034(13) 0.0110(15) 0.0098(14)
N4 0.045(2) 0.0228(16) 0.0263(17) 0.0013(13) 0.0084(14) 0.0130(13)
S1 0.0596(7) 0.0279(5) 0.0387(6) 0.0103(4) 0.0176(5) 0.0102(5)
S2 0.0654(8) 0.0459(6) 0.0213(5) -0.0059(4) 0.0066(5) 0.0208(5)

loop_
_atom_type_symbol
_atom_type_description
_atom_type_scat_dispersion_real
_atom_type_scat_dispersion_imag
_atom_type_scat_source
C C 0.0033 0.0016 'International Tables Vol C Tables 4.2.6.8 and 6.1.1.4'
H H 0.0000 0.0000 'International Tables Vol C Tables 4.2.6.8 and 6.1.1.4'
N N 0.0061 0.0033 'International Tables Vol C Tables 4.2.6.8 and 6.1.1.4'
S S 0.1246 0.1234 'International Tables Vol C Tables 4.2.6.8 and 6.1.1.4'
Cu Cu 0.3201 1.2651 'International Tables Vol C Tables 4.2.6.8 and 6.1.1.4'

loop_
_geom_angle_atom_site_label_1
_geom_angle_atom_site_label_2
_geom_angle_atom_site_label_3
_geom_angle
N1 C1 C2 122.6(3)
N2 C1A C1B 112.5(7)
C1C C1B C1A 117.3(8)
C1D C1C C1B 112.0(8)
C1C C1D C1E 111.8(8)
C1D C1E C1F 111.0(7)
C1G C1F C1E 112.5(8)
C1H C1G C1F 112.8(8)
C1G C1H C1I 113.1(7)
C1J C1I C1H 113.4(7)
C1I C1J C1K 114.8(7)
C1L C1K C1J 112.7(7)
C1K C1L C1M 108.5(8)
C1L C1M C1N 113.7(7)
C1O C1N C1M 114.0(8)
C1P C1O C1N 109.3(8)
C1O C1P C1Q 108.8(8)
C1P C1Q C1R 115.7(10)
N2 C1S C8 112.8(9)
C3 C2 C1 118.3(3)
C4 C3 C2 119.4(3)
C3 C4 C5 119.6(3)
C4 C5 C6 123.5(3)
N1 C5 C4 121.1(3)
N1 C5 C6 115.3(3)
C5 C6 N2 109.0(3)
C1S C8 C9 118.8(10)
C10 C9 C8 111.6(8)
C9 C10 C11 113.9(7)
C12 C11 C10 112.1(7)
C13 C12 C11 113.5(7)
C12 C13 C14 112.9(7)
C13 C14 C15 111.8(6)
C14 C15 C16 110.9(6)
C17 C16 C15 111.8(5)
C16 C17 C18 110.3(6)
C19 C18 C17 109.9(6)
C18 C19 C20 114.3(6)
C19 C20 C21 114.8(6)
C22 C21 C20 110.1(6)
C23 C22 C21 109.7(7)
C22 C23 C24 110.9(9)
N3 C25 S1 179.5(3)
N4 C26 S2 178.0(3)
N1 Cu1 N2 79.59(11)
N3 Cu1 N1 161.48(12)
N3 Cu1 N2 91.82(12)
N3 Cu1 N4 95.55(11)
N4 Cu1 N1 92.43(11)
N4 Cu1 N2 171.96(12)
C1 N1 C5 119.0(3)
C1 N1 Cu1 127.0(2)
C5 N1 Cu1 114.0(2)
C1A N2 Cu1 117.8(4)
C1S N2 C1A 21.8(5)
C1S N2 C6 122.1(5)
C1S N2 Cu1 122.7(4)
C6 N2 C1A 108.6(5)
C6 N2 Cu1 105.1(2)
C25 N3 Cu1 167.9(3)
C26 N4 Cu1 169.2(3)

loop_
_geom_bond_atom_site_label_1
_geom_bond_atom_site_label_2
_geom_bond_distance
C1 C2 1.388(4)
C1 N1 1.314(4)
C1A C1B 1.573(17)
C1A N2 1.483(10)
C1B C1C 1.513(15)
C1C C1D 1.470(11)
C1D C1E 1.497(11)
C1E C1F 1.611(11)
C1F C1G 1.517(12)
C1G C1H 1.502(11)
C1H C1I 1.557(11)
C1I C1J 1.531(10)
C1J C1K 1.565(13)
C1K C1L 1.484(11)
C1L C1M 1.528(12)
C1M C1N 1.588(11)
C1N C1O 1.545(12)
C1O C1P 1.501(12)
C1P C1Q 1.517(12)
C1Q C1R 1.526(13)
C1S C8 1.517(18)
C1S N2 1.382(11)
C2 C3 1.371(5)
C3 C4 1.354(5)
C4 C5 1.387(4)
C5 C6 1.465(5)
C5 N1 1.342(4)
C6 N2 1.480(5)
C8 C9 1.536(9)
C9 C10 1.524(8)
C10 C11 1.540(8)
C11 C12 1.537(8)
C12 C13 1.527(8)
C13 C14 1.535(8)
C14 C15 1.5400(10)
C15 C16 1.5401(10)
C16 C17 1.5400(10)
C17 C18 1.5401(10)
C18 C19 1.5401(10)
C19 C20 1.5401(10)
C20 C21 1.5400(10)
C21 C22 1.5402(10)
C22 C23 1.5399(10)
C23 C24 1.5400(10)
C25 N3 1.171(4)
C25 S1 1.628(4)
C26 N4 1.160(4)
C26 S2 1.638(3)
Cu1 N1 2.000(3)
Cu1 N2 2.057(3)
Cu1 N3 1.933(3)
Cu1 N4 1.963(3)
